data_7230163
loop_
_publ_author_name
'Chu, Xiaodan'
'Zhang, Shaowei'
'Wang, Zhuo'
'Li, Tongyu'
'Zhu, Bolin'

_publ_section_title
;
 Aromatic alkyne insertion into six-membered cyclometalated pyridine
 complexes of iridium: different insertion modes and structurally novel
 products
;
_journal_issue 13
_journal_name_full 'RSC Advances'
_journal_page_first 7164
_journal_paper_doi 10.1039/C7RA13547E
_journal_volume 8
_journal_year 2018
_chemical_formula_moiety 'C50 H39 Br4 Cl Ir N O, 2(C H2 Cl2)'
_chemical_formula_sum 'C52 H43 Br4 Cl5 Ir N O'
_chemical_formula_weight 1386.96
_space_group_crystal_system monoclinic
_space_group_IT_number 15
_space_group_name_Hall '-C 2yc'
_space_group_name_H-M_alt 'C 1 2/c 1'
_symmetry_space_group_name_Hall '-C 2yc'
_symmetry_space_group_name_H-M 'C 1 2/c 1'
_atom_sites_solution_hydrogens geom
_audit_creation_date 2017-03-22
_audit_creation_method
;
Olex2 1.2
(compiled 2015.09.30 svn.r3233 for OlexSys, GUI svn.r5103)
;
_audit_update_record
;
2017-12-06 deposited with the CCDC.
2018-02-07 downloaded from the CCDC.
;
_cell_angle_alpha 90
_cell_angle_beta 101.9383(18)
_cell_angle_gamma 90
_cell_formula_units_Z 8
_cell_length_a 23.3666(4)
_cell_length_b 18.5319(4)
_cell_length_c 23.8394(4)
_cell_measurement_reflns_used 8711
_cell_measurement_temperature 134.5(7)
_cell_measurement_theta_max 73.9630
_cell_measurement_theta_min 4.5320
_cell_volume 10099.8(3)
_computing_cell_refinement 'CrysAlisPro 1.171.38.43f (Rigaku OD, 2015)'
_computing_data_collection 'CrysAlisPro 1.171.38.43f (Rigaku OD, 2015)'
_computing_data_reduction 'CrysAlisPro 1.171.38.43f (Rigaku OD, 2015)'
_computing_molecular_graphics 'Olex2 (Dolomanov et al., 2009)'
_computing_publication_material 'Olex2 (Dolomanov et al., 2009)'
_computing_structure_refinement 'ShelXL (Sheldrick, 2015)'
_computing_structure_solution 'ShelXT (Sheldrick, 2015)'
_diffrn_ambient_environment N~2~
_diffrn_ambient_temperature 134.5(7)
_diffrn_detector 'CCD plate'
_diffrn_detector_area_resol_mean 5.2740
_diffrn_detector_type AtlasS2
_diffrn_measured_fraction_theta_full 0.999
_diffrn_measured_fraction_theta_max 0.999
_diffrn_measurement_details
;
List of Runs (angles in degrees, time in seconds):

  # Type    Start    End  Width  t~exp~   \w     \q     \k     \f   Frames
#--------------------------------------------------------------------------
  1  \w     53.00 105.00   1.00    7.95    --  107.08 -95.00 150.00   52
  2  \w     84.00 132.00   1.00    7.95    --  107.08 -45.00  30.00   48
  3  \w     53.00 124.00   1.00    7.95    --  107.08 -30.00 -60.00   71
  4  \w     79.00 163.00   1.00    7.95    --  107.08  30.00-150.00   84
  5  \w    103.00 176.00   1.00    7.95    --  107.08  61.00-120.00   73
  6  \w     76.00 108.00   1.00    7.95    --  107.08 -95.00-150.00   32
  7  \w     34.00 102.00   1.00    7.95    --  107.08-125.00   0.00   68
  8  \w     40.00  65.00   1.00    7.95    --  107.08 -45.00  30.00   25
  9  \w      1.00  57.00   1.00    1.99    --   41.49 -99.00  30.00   56
 10  \w    -34.00  30.00   1.00    1.99    --  -41.49  77.00 -90.00   64
 11  \w    -69.00 -20.00   1.00    1.99    --  -41.49 -57.00  60.00   49
 12  \w   -114.00 -34.00   1.00    1.99    --  -41.49 -38.00 150.00   80
;
_diffrn_measurement_device 'four-circle diffractometer'
_diffrn_measurement_device_type 'SuperNova, Dual, Cu at zero, AtlasS2'
_diffrn_measurement_method '\w scans'
_diffrn_orient_matrix_type 'CrysAlisPro convention (1999,Acta A55,543-557)'
_diffrn_orient_matrix_UB_11 0.0546982000
_diffrn_orient_matrix_UB_12 0.0073275000
_diffrn_orient_matrix_UB_13 0.0484125000
_diffrn_orient_matrix_UB_21 -0.0349223000
_diffrn_orient_matrix_UB_22 0.0469934000
_diffrn_orient_matrix_UB_23 0.0343916000
_diffrn_orient_matrix_UB_31 -0.0182581000
_diffrn_orient_matrix_UB_32 -0.0681638000
_diffrn_orient_matrix_UB_33 0.0288742000
_diffrn_radiation_monochromator mirror
_diffrn_radiation_probe x-ray
_diffrn_radiation_type CuK\a
_diffrn_radiation_wavelength 1.54184
_diffrn_reflns_av_R_equivalents 0.0349
_diffrn_reflns_av_unetI/netI 0.0450
_diffrn_reflns_Laue_measured_fraction_full 0.999
_diffrn_reflns_Laue_measured_fraction_max 0.999
_diffrn_reflns_limit_h_max 26
_diffrn_reflns_limit_h_min -27
_diffrn_reflns_limit_k_max 20
_diffrn_reflns_limit_k_min -22
_diffrn_reflns_limit_l_max 28
_diffrn_reflns_limit_l_min -19
_diffrn_reflns_number 19852
_diffrn_reflns_point_group_measured_fraction_full 0.999
_diffrn_reflns_point_group_measured_fraction_max 0.999
_diffrn_reflns_theta_full 67.078
_diffrn_reflns_theta_max 67.078
_diffrn_reflns_theta_min 3.790
_diffrn_source 'micro-focus sealed X-ray tube'
_diffrn_source_type 'SuperNova (Cu) X-ray Source'
_exptl_absorpt_coefficient_mu 11.563
_exptl_absorpt_correction_T_max 1.00000
_exptl_absorpt_correction_T_min 0.35774
_exptl_absorpt_correction_type multi-scan
_exptl_absorpt_process_details
;
CrysAlisPro 1.171.38.43f (Rigaku Oxford Diffraction, 2015)
Empirical absorption correction using spherical harmonics,
 implemented in SCALE3 ABSPACK scaling algorithm.
;
_exptl_crystal_colour brown
_exptl_crystal_colour_primary brown
_exptl_crystal_density_diffrn 1.824
_exptl_crystal_description block
_exptl_crystal_F_000 5376
_exptl_crystal_size_max 0.22
_exptl_crystal_size_mid 0.21
_exptl_crystal_size_min 0.2
_refine_diff_density_max 2.133
_refine_diff_density_min -1.064
_refine_diff_density_rms 0.127
_refine_ls_extinction_method none
_refine_ls_goodness_of_fit_ref 1.015
_refine_ls_hydrogen_treatment constr
_refine_ls_matrix_type full
_refine_ls_number_parameters 582
_refine_ls_number_reflns 9000
_refine_ls_number_restraints 24
_refine_ls_restrained_S_all 1.166
_refine_ls_R_factor_all 0.0499
_refine_ls_R_factor_gt 0.0410
_refine_ls_shift/su_max 0.002
_refine_ls_shift/su_mean 0.000
_refine_ls_structure_factor_coef Fsqd
_refine_ls_weighting_details 'w=1/[\s^2^(Fo^2^)+(0.0498P)^2^+52.6835P] where P=(Fo^2^+2Fc^2^)/3'
_refine_ls_weighting_scheme calc
_refine_ls_wR_factor_gt 0.0983
_refine_ls_wR_factor_ref 0.1035
_reflns_Friedel_coverage 0.000
_reflns_number_gt 7689
_reflns_number_total 9000
_reflns_threshold_expression 'I > 2\s(I)'
_cod_data_source_file c7ra13547e2.cif
_cod_data_source_block a170322a
_cod_database_code 7230163
_shelx_space_group_comment
;
The symmetry employed for this shelxl refinement is uniquely defined
by the following loop, which should always be used as a source of
symmetry information in preference to the above space-group names.
They are only intended as comments.
;
_reflns_odcompleteness_completeness 99.89
_reflns_odcompleteness_iscentric 1
_reflns_odcompleteness_theta 66.97
_olex2_refinement_description
;
1. Fixed Uiso
 At 1.2 times of:
  All C(H) groups, All C(H,H) groups
 At 1.5 times of:
  All C(H,H,H) groups
2. Uiso/Uaniso restraints and constraints
Uanis(Cl5) \\sim Ueq: with sigma of 0.005 and sigma for terminal atoms of 0.002
Uanis(C39) \\sim Ueq, Uanis(C40) \\sim Ueq, Uanis(Br4) \\sim Ueq: with sigma of
0.005 and sigma for terminal atoms of 0.002
3.a Secondary CH2 refined with riding coordinates:
 C51(H51A,H51B), C52(H52A,H52B)
3.b Aromatic/amide H refined with riding coordinates:
 C2(H2), C3(H3), C4(H4), C5(H5), C9(H9), C10(H10), C11(H11), C15(H15),
 C16(H16), C18(H18), C19(H19), C22(H22), C23(H23), C25(H25), C26(H26), C28(H28),
  C29(H29), C31(H31), C32(H32), C34(H34), C36(H36), C37(H37), C39(H39), C40(H40)
3.c Idealised Me refined as rotating group:
 C46(H46A,H46B,H46C), C47(H47A,H47B,H47C), C48(H48A,H48B,H48C), C49(H49A,H49B,
 H49C), C50(H50A,H50B,H50C)
;
_shelx_shelxl_version_number 2014/7
_olex2_date_sample_data_collection 2017-03-22
_olex2_submission_special_instructions 'No special instructions were received'
_oxdiff_exptl_absorpt_empirical_details
;
Empirical correction (ABSPACK) includes:
- Absorption correction using spherical harmonics
- Frame scaling
;
_oxdiff_exptl_absorpt_empirical_full_max 2.437
_oxdiff_exptl_absorpt_empirical_full_min 0.785

loop_
_space_group_symop_operation_xyz
'x, y, z'
'-x, y, -z+1/2'
'x+1/2, y+1/2, z'
'-x+1/2, y+1/2, -z+1/2'
'-x, -y, -z'
'x, -y, z-1/2'
'-x+1/2, -y+1/2, -z'
'x+1/2, -y+1/2, z-1/2'

loop_
_atom_site_label
_atom_site_type_symbol
_atom_site_fract_x
_atom_site_fract_y
_atom_site_fract_z
_atom_site_U_iso_or_equiv
_atom_site_adp_type
_atom_site_occupancy
_atom_site_site_symmetry_order
_atom_site_calc_flag
_atom_site_refinement_flags_posn
_atom_site_refinement_flags_adp
Ir1 Ir 0.27717(2) 0.50501(2) 0.48239(2) 0.02449(8) Uani 1 1 d . .
Br1 Br 0.56510(3) 0.74444(6) 0.66280(4) 0.0663(3) Uani 1 1 d . .
Br2 Br 0.34012(3) 0.90326(3) 0.84974(2) 0.03235(14) Uani 1 1 d . .
Br3 Br 0.45991(3) 0.36432(4) 0.86656(3) 0.04401(17) Uani 1 1 d . .
Br4 Br 0.04846(4) 0.63196(7) 0.84683(3) 0.0735(3) Uani 1 1 d . U
Cl1 Cl 0.21154(6) 0.55579(8) 0.40039(5) 0.0317(3) Uani 1 1 d . .
O1 O 0.26484(16) 0.69362(19) 0.61719(15) 0.0257(7) Uani 1 1 d . .
N1 N 0.30755(18) 0.6119(2) 0.49582(18) 0.0253(9) Uani 1 1 d . .
C1 C 0.3013(2) 0.6569(3) 0.5385(2) 0.0249(10) Uani 1 1 d . .
C2 C 0.3323(2) 0.6384(3) 0.4534(2) 0.0302(12) Uani 1 1 d . .
H2 H 0.3369 0.6074 0.4239 0.036 Uiso 1 1 calc R .
C3 C 0.3508(2) 0.7079(3) 0.4516(2) 0.0319(12) Uani 1 1 d . .
H3 H 0.3681 0.7237 0.4220 0.038 Uiso 1 1 calc R .
C4 C 0.3434(2) 0.7546(3) 0.4948(2) 0.0310(12) Uani 1 1 d . .
H4 H 0.3551 0.8025 0.4945 0.037 Uiso 1 1 calc R .
C5 C 0.3186(2) 0.7292(3) 0.5379(2) 0.0283(11) Uani 1 1 d . .
H5 H 0.3132 0.7601 0.5671 0.034 Uiso 1 1 calc R .
C6 C 0.2775(2) 0.6271(3) 0.5893(2) 0.0233(10) Uani 1 1 d . .
C7 C 0.2220(2) 0.5829(3) 0.5721(2) 0.0224(10) Uani 1 1 d . .
C8 C 0.2143(2) 0.5332(3) 0.5269(2) 0.0245(10) Uani 1 1 d . .
C9 C 0.1590(2) 0.5013(3) 0.5111(2) 0.0282(11) Uani 1 1 d . .
H9 H 0.1520 0.4694 0.4803 0.034 Uiso 1 1 calc R .
C10 C 0.1143(2) 0.5153(3) 0.5397(2) 0.0297(12) Uani 1 1 d . .
H10 H 0.0777 0.4945 0.5270 0.036 Uiso 1 1 calc R .
C11 C 0.1238(2) 0.5602(3) 0.5872(2) 0.0280(11) Uani 1 1 d . .
H11 H 0.0944 0.5676 0.6076 0.034 Uiso 1 1 calc R .
C12 C 0.1777(2) 0.5941(3) 0.6041(2) 0.0229(10) Uani 1 1 d . .
C13 C 0.1898(2) 0.6407(3) 0.6558(2) 0.0253(11) Uani 1 1 d . .
C14 C 0.1525(2) 0.6364(3) 0.6993(2) 0.0292(11) Uani 1 1 d . .
C15 C 0.1541(3) 0.5763(4) 0.7343(3) 0.0383(14) Uani 1 1 d . .
H15 H 0.1764 0.5365 0.7284 0.046 Uiso 1 1 calc R .
C16 C 0.1233(3) 0.5743(4) 0.7779(3) 0.0456(16) Uani 1 1 d . .
H16 H 0.1248 0.5338 0.8012 0.055 Uiso 1 1 calc R .
C17 C 0.0903(3) 0.6335(5) 0.7860(3) 0.0466(17) Uani 1 1 d . .
C18 C 0.0863(3) 0.6928(5) 0.7515(3) 0.0501(18) Uani 1 1 d . .
H18 H 0.0630 0.7318 0.7570 0.060 Uiso 1 1 calc R .
C19 C 0.1181(3) 0.6939(4) 0.7080(3) 0.0377(13) Uani 1 1 d . .
H19 H 0.1159 0.7342 0.6844 0.045 Uiso 1 1 calc R .
C20 C 0.2345(2) 0.6878(3) 0.6610(2) 0.0270(11) Uani 1 1 d . .
C21 C 0.2569(2) 0.7392(3) 0.7076(2) 0.0254(11) Uani 1 1 d . .
C22 C 0.2590(2) 0.7236(3) 0.7650(2) 0.0297(11) Uani 1 1 d . .
H22 H 0.2435 0.6804 0.7750 0.036 Uiso 1 1 calc R .
C23 C 0.2838(2) 0.7718(3) 0.8075(2) 0.0306(12) Uani 1 1 d . .
H23 H 0.2853 0.7612 0.8459 0.037 Uiso 1 1 calc R .
C24 C 0.3065(2) 0.8362(3) 0.7918(2) 0.0269(11) Uani 1 1 d . .
C25 C 0.3038(3) 0.8533(3) 0.7353(2) 0.0325(12) Uani 1 1 d . .
H25 H 0.3182 0.8973 0.7254 0.039 Uiso 1 1 calc R .
C26 C 0.2796(3) 0.8046(3) 0.6933(2) 0.0331(12) Uani 1 1 d . .
H26 H 0.2784 0.8156 0.6550 0.040 Uiso 1 1 calc R .
C27 C 0.3847(2) 0.6271(3) 0.6410(2) 0.0262(11) Uani 1 1 d . .
C28 C 0.4245(3) 0.6091(4) 0.6077(3) 0.0407(14) Uani 1 1 d . .
H28 H 0.4149 0.5728 0.5805 0.049 Uiso 1 1 calc R .
C29 C 0.4784(3) 0.6438(4) 0.6134(3) 0.0438(15) Uani 1 1 d . .
H29 H 0.5048 0.6307 0.5909 0.053 Uiso 1 1 calc R .
C30 C 0.4910(3) 0.6974(4) 0.6530(3) 0.0420(15) Uani 1 1 d . .
C31 C 0.4518(3) 0.7194(4) 0.6851(3) 0.0478(17) Uani 1 1 d . .
H31 H 0.4609 0.7577 0.7106 0.057 Uiso 1 1 calc R .
C32 C 0.3990(3) 0.6844(4) 0.6794(3) 0.0428(15) Uani 1 1 d . .
H32 H 0.3724 0.6991 0.7013 0.051 Uiso 1 1 calc R .
C33 C 0.3270(2) 0.5905(3) 0.6335(2) 0.0245(10) Uani 1 1 d . .
C34 C 0.3145(2) 0.5365(3) 0.6653(2) 0.0271(11) Uani 1 1 d . .
H34 H 0.2762 0.5199 0.6553 0.033 Uiso 1 1 calc R .
C35 C 0.3516(2) 0.4984(3) 0.7141(2) 0.0298(12) Uani 1 1 d . .
C36 C 0.3288(3) 0.4391(4) 0.7362(3) 0.0438(16) Uani 1 1 d . .
H36 H 0.2905 0.4257 0.7202 0.053 Uiso 1 1 calc R .
C37 C 0.3593(3) 0.3985(4) 0.7804(3) 0.0493(17) Uani 1 1 d . .
H37 H 0.3425 0.3580 0.7935 0.059 Uiso 1 1 calc R .
C38 C 0.4153(2) 0.4188(3) 0.8050(2) 0.0322(12) Uani 1 1 d . .
C39 C 0.4388(3) 0.4805(5) 0.7874(3) 0.060(2) Uani 1 1 d . U
H39 H 0.4759 0.4955 0.8057 0.072 Uiso 1 1 calc R .
C40 C 0.4072(4) 0.5202(5) 0.7426(4) 0.062(2) Uani 1 1 d . U
H40 H 0.4232 0.5622 0.7311 0.074 Uiso 1 1 calc R .
C41 C 0.2861(3) 0.3929(3) 0.5099(2) 0.0319(12) Uani 1 1 d . .
C42 C 0.2677(3) 0.3964(3) 0.4487(2) 0.0322(12) Uani 1 1 d . .
C43 C 0.3157(3) 0.4288(3) 0.4270(2) 0.0312(12) Uani 1 1 d . .
C44 C 0.3603(2) 0.4464(3) 0.4738(3) 0.0362(13) Uani 1 1 d . .
C45 C 0.3417(3) 0.4270(3) 0.5259(3) 0.0347(13) Uani 1 1 d . .
C46 C 0.2530(3) 0.3561(4) 0.5495(3) 0.0460(16) Uani 1 1 d . .
H46A H 0.2599 0.3809 0.5857 0.069 Uiso 1 1 calc GR .
H46B H 0.2659 0.3070 0.5554 0.069 Uiso 1 1 calc GR .
H46C H 0.2119 0.3569 0.5329 0.069 Uiso 1 1 calc GR .
C47 C 0.2139(3) 0.3639(4) 0.4130(3) 0.0404(14) Uani 1 1 d . .
H47A H 0.1870 0.3518 0.4370 0.061 Uiso 1 1 calc GR .
H47B H 0.2242 0.3210 0.3947 0.061 Uiso 1 1 calc GR .
H47C H 0.1960 0.3979 0.3843 0.061 Uiso 1 1 calc GR .
C48 C 0.3162(3) 0.4381(4) 0.3645(3) 0.0487(17) Uani 1 1 d . .
H48A H 0.2790 0.4564 0.3448 0.073 Uiso 1 1 calc GR .
H48B H 0.3234 0.3924 0.3484 0.073 Uiso 1 1 calc GR .
H48C H 0.3464 0.4715 0.3603 0.073 Uiso 1 1 calc GR .
C49 C 0.4188(3) 0.4782(4) 0.4713(4) 0.0516(18) Uani 1 1 d . .
H49A H 0.4194 0.4915 0.4325 0.077 Uiso 1 1 calc GR .
H49B H 0.4489 0.4433 0.4845 0.077 Uiso 1 1 calc GR .
H49C H 0.4255 0.5203 0.4953 0.077 Uiso 1 1 calc GR .
C50 C 0.3805(3) 0.4204(4) 0.5842(3) 0.0487(17) Uani 1 1 d . .
H50A H 0.4089 0.4586 0.5896 0.073 Uiso 1 1 calc GR .
H50B H 0.4002 0.3747 0.5874 0.073 Uiso 1 1 calc GR .
H50C H 0.3573 0.4239 0.6130 0.073 Uiso 1 1 calc GR .
Cl2 Cl 0.49606(9) 0.94459(16) 0.58903(10) 0.0767(6) Uani 1 1 d . .
Cl3 Cl 0.44793(13) 0.90997(16) 0.68781(11) 0.0873(8) Uani 1 1 d . .
C51 C 0.4399(4) 0.9013(6) 0.6133(4) 0.070(2) Uani 1 1 d . .
H51A H 0.4398 0.8505 0.6033 0.084 Uiso 1 1 calc R .
H51B H 0.4027 0.9218 0.5944 0.084 Uiso 1 1 calc R .
Cl4 Cl 0.38362(11) 0.26363(12) 0.48527(11) 0.0727(6) Uani 1 1 d . .
Cl5 Cl 0.50459(12) 0.2185(2) 0.51657(14) 0.1018(8) Uani 1 1 d . U
C52 C 0.4327(3) 0.1913(4) 0.4903(3) 0.0543(18) Uani 1 1 d . .
H52A H 0.4222 0.1548 0.5155 0.065 Uiso 1 1 calc R .
H52B H 0.4298 0.1699 0.4527 0.065 Uiso 1 1 calc R .

loop_
_atom_site_aniso_label
_atom_site_aniso_U_11
_atom_site_aniso_U_22
_atom_site_aniso_U_33
_atom_site_aniso_U_23
_atom_site_aniso_U_13
_atom_site_aniso_U_12
Ir1 0.02044(12) 0.02719(13) 0.02560(12) -0.00051(9) 0.00421(8) -0.00100(9)
Br1 0.0375(4) 0.1037(7) 0.0587(4) -0.0032(4) 0.0122(3) -0.0400(4)
Br2 0.0300(3) 0.0318(3) 0.0339(3) -0.0063(2) 0.0033(2) 0.0008(2)
Br3 0.0304(3) 0.0526(4) 0.0436(3) 0.0188(3) -0.0046(3) -0.0013(3)
Br4 0.0421(4) 0.1412(9) 0.0430(4) 0.0112(5) 0.0225(3) 0.0089(5)
Cl1 0.0306(7) 0.0366(7) 0.0261(6) 0.0059(5) 0.0015(5) -0.0010(5)
O1 0.0239(18) 0.0257(18) 0.0285(17) -0.0001(15) 0.0080(14) -0.0040(15)
N1 0.019(2) 0.028(2) 0.028(2) 0.0005(18) 0.0030(17) -0.0001(18)
C1 0.018(2) 0.028(3) 0.027(2) 0.004(2) 0.0026(19) 0.000(2)
C2 0.027(3) 0.038(3) 0.028(3) -0.001(2) 0.011(2) -0.004(2)
C3 0.028(3) 0.038(3) 0.033(3) 0.005(2) 0.012(2) -0.003(2)
C4 0.025(3) 0.029(3) 0.038(3) 0.007(2) 0.004(2) -0.003(2)
C5 0.023(3) 0.032(3) 0.029(3) 0.001(2) 0.004(2) 0.002(2)
C6 0.016(2) 0.027(3) 0.025(2) 0.000(2) 0.0010(19) -0.001(2)
C7 0.016(2) 0.023(2) 0.026(2) 0.005(2) -0.0002(19) -0.0011(19)
C8 0.021(2) 0.029(3) 0.023(2) 0.005(2) 0.0050(19) 0.004(2)
C9 0.024(3) 0.032(3) 0.027(3) 0.001(2) 0.003(2) -0.005(2)
C10 0.021(3) 0.031(3) 0.034(3) 0.004(2) -0.002(2) -0.005(2)
C11 0.020(2) 0.034(3) 0.030(3) 0.005(2) 0.005(2) 0.001(2)
C12 0.020(2) 0.024(3) 0.025(2) 0.008(2) 0.0050(19) 0.002(2)
C13 0.020(2) 0.029(3) 0.027(2) 0.005(2) 0.006(2) 0.002(2)
C14 0.022(3) 0.038(3) 0.028(2) -0.004(2) 0.006(2) -0.005(2)
C15 0.038(3) 0.041(3) 0.037(3) 0.002(3) 0.012(3) -0.007(3)
C16 0.044(4) 0.057(4) 0.038(3) 0.006(3) 0.014(3) -0.011(3)
C17 0.024(3) 0.088(5) 0.031(3) 0.006(3) 0.013(2) -0.001(3)
C18 0.035(3) 0.074(5) 0.045(4) -0.002(3) 0.015(3) 0.014(3)
C19 0.032(3) 0.048(4) 0.034(3) 0.007(3) 0.010(2) 0.005(3)
C20 0.029(3) 0.027(3) 0.025(2) 0.001(2) 0.007(2) 0.001(2)
C21 0.022(2) 0.022(3) 0.033(3) 0.001(2) 0.009(2) 0.001(2)
C22 0.027(3) 0.031(3) 0.031(3) 0.003(2) 0.006(2) 0.001(2)
C23 0.027(3) 0.037(3) 0.029(3) 0.000(2) 0.007(2) 0.004(2)
C24 0.024(3) 0.029(3) 0.029(3) -0.003(2) 0.007(2) 0.003(2)
C25 0.035(3) 0.028(3) 0.038(3) -0.001(2) 0.016(2) -0.004(2)
C26 0.040(3) 0.032(3) 0.028(3) -0.003(2) 0.010(2) -0.004(3)
C27 0.022(3) 0.032(3) 0.024(2) 0.005(2) 0.0024(19) -0.004(2)
C28 0.026(3) 0.049(4) 0.048(3) -0.017(3) 0.008(3) -0.005(3)
C29 0.025(3) 0.061(4) 0.049(3) -0.006(3) 0.015(3) -0.003(3)
C30 0.023(3) 0.064(4) 0.038(3) 0.004(3) 0.003(2) -0.021(3)
C31 0.034(3) 0.054(4) 0.053(4) -0.015(3) 0.005(3) -0.021(3)
C32 0.025(3) 0.061(4) 0.044(3) -0.018(3) 0.010(3) -0.013(3)
C33 0.020(2) 0.030(3) 0.022(2) -0.003(2) 0.0009(19) -0.002(2)
C34 0.016(2) 0.034(3) 0.030(3) 0.004(2) 0.000(2) -0.002(2)
C35 0.022(3) 0.037(3) 0.031(3) 0.006(2) 0.005(2) -0.002(2)
C36 0.026(3) 0.041(4) 0.057(4) 0.017(3) -0.009(3) -0.009(3)
C37 0.035(3) 0.049(4) 0.057(4) 0.023(3) -0.007(3) -0.014(3)
C38 0.021(3) 0.040(3) 0.034(3) 0.008(2) 0.001(2) 0.001(2)
C39 0.043(3) 0.069(4) 0.060(3) 0.028(3) -0.006(3) -0.016(3)
C40 0.048(3) 0.067(4) 0.063(4) 0.028(3) -0.003(3) -0.020(3)
C41 0.033(3) 0.027(3) 0.036(3) 0.005(2) 0.010(2) 0.009(2)
C42 0.034(3) 0.025(3) 0.037(3) -0.007(2) 0.006(2) 0.001(2)
C43 0.036(3) 0.024(3) 0.037(3) -0.007(2) 0.013(2) 0.001(2)
C44 0.023(3) 0.037(3) 0.050(3) -0.008(3) 0.010(2) 0.008(2)
C45 0.030(3) 0.033(3) 0.039(3) -0.002(2) 0.002(2) 0.012(2)
C46 0.054(4) 0.040(4) 0.049(4) 0.007(3) 0.021(3) 0.008(3)
C47 0.037(3) 0.040(3) 0.043(3) -0.012(3) 0.005(3) -0.012(3)
C48 0.061(5) 0.050(4) 0.041(3) -0.008(3) 0.025(3) -0.006(3)
C49 0.029(3) 0.051(4) 0.077(5) -0.020(4) 0.016(3) -0.004(3)
C50 0.039(4) 0.057(4) 0.043(3) -0.009(3) -0.010(3) 0.019(3)
Cl2 0.0466(11) 0.1072(18) 0.0801(14) 0.0066(13) 0.0217(10) -0.0013(11)
Cl3 0.1041(19) 0.0948(18) 0.0713(13) 0.0147(13) 0.0375(13) 0.0337(15)
C51 0.046(5) 0.099(7) 0.064(5) 0.015(5) 0.009(4) -0.001(5)
Cl4 0.0783(14) 0.0539(11) 0.0908(15) -0.0131(10) 0.0287(12) 0.0109(10)
Cl5 0.0594(12) 0.1352(18) 0.1066(15) -0.0332(14) 0.0073(11) -0.0101(12)
C52 0.049(4) 0.057(5) 0.055(4) -0.011(4) 0.008(3) -0.003(4)

loop_
_atom_type_symbol
_atom_type_description
_atom_type_scat_dispersion_real
_atom_type_scat_dispersion_imag
_atom_type_scat_source
C C 0.0181 0.0091 'International Tables Vol C Tables 4.2.6.8 and 6.1.1.4'
H H 0.0000 0.0000 'International Tables Vol C Tables 4.2.6.8 and 6.1.1.4'
Br Br -0.6763 1.2805 'International Tables Vol C Tables 4.2.6.8 and 6.1.1.4'
Cl Cl 0.3639 0.7018 'International Tables Vol C Tables 4.2.6.8 and 6.1.1.4'
Ir Ir -4.7710 6.5667 'International Tables Vol C Tables 4.2.6.8 and 6.1.1.4'
N N 0.0311 0.0180 'International Tables Vol C Tables 4.2.6.8 and 6.1.1.4'
O O 0.0492 0.0322 'International Tables Vol C Tables 4.2.6.8 and 6.1.1.4'

loop_
_geom_angle_atom_site_label_1
_geom_angle_atom_site_label_2
_geom_angle_atom_site_label_3
_geom_angle
N1 Ir1 Cl1 83.92(12)
N1 Ir1 C41 147.6(2)
N1 Ir1 C42 159.7(2)
N1 Ir1 C43 121.15(19)
N1 Ir1 C44 101.3(2)
N1 Ir1 C45 111.8(2)
C8 Ir1 Cl1 85.19(14)
C8 Ir1 N1 86.39(19)
C8 Ir1 C41 96.9(2)
C8 Ir1 C42 113.6(2)
C8 Ir1 C43 151.9(2)
C8 Ir1 C44 152.5(2)
C8 Ir1 C45 114.8(2)
C41 Ir1 Cl1 128.46(16)
C41 Ir1 C43 63.4(2)
C41 Ir1 C44 62.7(2)
C41 Ir1 C45 38.1(2)
C42 Ir1 Cl1 93.63(16)
C42 Ir1 C41 38.6(2)
C42 Ir1 C43 38.6(2)
C42 Ir1 C44 62.9(2)
C42 Ir1 C45 64.4(2)
C43 Ir1 Cl1 91.94(16)
C43 Ir1 C44 36.1(2)
C44 Ir1 Cl1 121.70(16)
C45 Ir1 Cl1 154.42(16)
C45 Ir1 C43 62.8(2)
C45 Ir1 C44 37.8(2)
C20 O1 C6 117.5(4)
C1 N1 Ir1 127.7(3)
C1 N1 C2 118.0(5)
C2 N1 Ir1 114.1(4)
N1 C1 C5 120.5(5)
N1 C1 C6 119.1(5)
C5 C1 C6 120.3(5)
N1 C2 H2 118.3
N1 C2 C3 123.5(5)
C3 C2 H2 118.3
C2 C3 H3 120.7
C2 C3 C4 118.6(5)
C4 C3 H3 120.7
C3 C4 H4 120.5
C5 C4 C3 119.0(5)
C5 C4 H4 120.5
C1 C5 H5 119.8
C4 C5 C1 120.4(5)
C4 C5 H5 119.8
O1 C6 C1 101.3(4)
O1 C6 C7 109.7(4)
O1 C6 C33 104.7(4)
C1 C6 C33 110.7(4)
C7 C6 C1 114.1(4)
C7 C6 C33 115.0(4)
C8 C7 C6 122.0(5)
C8 C7 C12 121.1(5)
C12 C7 C6 116.9(4)
C7 C8 Ir1 125.0(4)
C9 C8 Ir1 118.3(4)
C9 C8 C7 116.6(5)
C8 C9 H9 118.7
C10 C9 C8 122.5(5)
C10 C9 H9 118.7
C9 C10 H10 119.9
C11 C10 C9 120.3(5)
C11 C10 H10 119.9
C10 C11 H11 120.3
C10 C11 C12 119.4(5)
C12 C11 H11 120.3
C7 C12 C13 119.7(5)
C11 C12 C7 119.6(5)
C11 C12 C13 120.6(5)
C12 C13 C14 120.6(5)
C20 C13 C12 117.7(4)
C20 C13 C14 121.7(5)
C15 C14 C13 121.1(5)
C19 C14 C13 120.5(5)
C19 C14 C15 118.3(5)
C14 C15 H15 119.3
C16 C15 C14 121.4(6)
C16 C15 H15 119.3
C15 C16 H16 120.7
C17 C16 C15 118.6(6)
C17 C16 H16 120.7
C16 C17 Br4 119.0(5)
C18 C17 Br4 119.1(5)
C18 C17 C16 121.9(6)
C17 C18 H18 120.7
C17 C18 C19 118.6(7)
C19 C18 H18 120.7
C14 C19 C18 121.3(6)
C14 C19 H19 119.4
C18 C19 H19 119.4
O1 C20 C21 111.2(4)
C13 C20 O1 119.4(5)
C13 C20 C21 129.4(5)
C22 C21 C20 122.8(5)
C22 C21 C26 118.9(5)
C26 C21 C20 118.2(5)
C21 C22 H22 119.7
C23 C22 C21 120.7(5)
C23 C22 H22 119.7
C22 C23 H23 120.6
C22 C23 C24 118.9(5)
C24 C23 H23 120.6
C23 C24 Br2 119.3(4)
C25 C24 Br2 119.3(4)
C25 C24 C23 121.4(5)
C24 C25 H25 120.3
C24 C25 C26 119.3(5)
C26 C25 H25 120.3
C21 C26 H26 119.6
C25 C26 C21 120.8(5)
C25 C26 H26 119.6
C28 C27 C32 117.6(5)
C28 C27 C33 121.4(5)
C32 C27 C33 120.9(5)
C27 C28 H28 118.9
C27 C28 C29 122.2(6)
C29 C28 H28 118.9
C28 C29 H29 121.1
C30 C29 C28 117.8(6)
C30 C29 H29 121.1
C29 C30 Br1 118.6(5)
C29 C30 C31 122.0(6)
C31 C30 Br1 119.4(5)
C30 C31 H31 120.2
C30 C31 C32 119.6(6)
C32 C31 H31 120.2
C27 C32 H32 119.7
C31 C32 C27 120.7(6)
C31 C32 H32 119.7
C27 C33 C6 114.3(4)
C34 C33 C6 119.8(5)
C34 C33 C27 125.4(5)
C33 C34 H34 114.8
C33 C34 C35 130.4(5)
C35 C34 H34 114.8
C36 C35 C34 118.2(5)
C36 C35 C40 116.2(6)
C40 C35 C34 125.5(5)
C35 C36 H36 118.2
C37 C36 C35 123.6(6)
C37 C36 H36 118.2
C36 C37 H37 120.8
C38 C37 C36 118.5(6)
C38 C37 H37 120.8
C37 C38 Br3 120.4(5)
C39 C38 Br3 119.2(5)
C39 C38 C37 120.4(6)
C38 C39 H39 120.1
C38 C39 C40 119.9(7)
C40 C39 H39 120.1
C35 C40 H40 119.4
C39 C40 C35 121.2(7)
C39 C40 H40 119.4
C42 C41 Ir1 70.1(3)
C42 C41 C46 125.2(6)
C45 C41 Ir1 71.5(3)
C45 C41 C42 108.5(5)
C45 C41 C46 126.3(6)
C46 C41 Ir1 126.4(4)
C41 C42 Ir1 71.2(3)
C41 C42 C43 106.8(5)
C41 C42 C47 126.9(6)
C43 C42 Ir1 73.8(3)
C43 C42 C47 125.7(5)
C47 C42 Ir1 126.7(4)
C42 C43 Ir1 67.6(3)
C42 C43 C48 124.3(6)
C44 C43 Ir1 73.0(3)
C44 C43 C42 108.4(5)
C44 C43 C48 127.4(6)
C48 C43 Ir1 126.7(4)
C43 C44 Ir1 70.9(3)
C43 C44 C45 108.7(5)
C43 C44 C49 126.5(6)
C45 C44 Ir1 68.0(3)
C45 C44 C49 124.8(6)
C49 C44 Ir1 128.2(5)
C41 C45 Ir1 70.4(3)
C41 C45 C44 107.5(5)
C41 C45 C50 123.8(6)
C44 C45 Ir1 74.2(3)
C44 C45 C50 125.8(6)
C50 C45 Ir1 135.9(4)
C41 C46 H46A 109.5
C41 C46 H46B 109.5
C41 C46 H46C 109.5
H46A C46 H46B 109.5
H46A C46 H46C 109.5
H46B C46 H46C 109.5
C42 C47 H47A 109.5
C42 C47 H47B 109.5
C42 C47 H47C 109.5
H47A C47 H47B 109.5
H47A C47 H47C 109.5
H47B C47 H47C 109.5
C43 C48 H48A 109.5
C43 C48 H48B 109.5
C43 C48 H48C 109.5
H48A C48 H48B 109.5
H48A C48 H48C 109.5
H48B C48 H48C 109.5
C44 C49 H49A 109.5
C44 C49 H49B 109.5
C44 C49 H49C 109.5
H49A C49 H49B 109.5
H49A C49 H49C 109.5
H49B C49 H49C 109.5
C45 C50 H50A 109.5
C45 C50 H50B 109.5
C45 C50 H50C 109.5
H50A C50 H50B 109.5
H50A C50 H50C 109.5
H50B C50 H50C 109.5
Cl2 C51 Cl3 111.4(5)
Cl2 C51 H51A 109.3
Cl2 C51 H51B 109.3
Cl3 C51 H51A 109.3
Cl3 C51 H51B 109.3
H51A C51 H51B 108.0
Cl4 C52 H52A 109.2
Cl4 C52 H52B 109.2
Cl5 C52 Cl4 111.9(5)
Cl5 C52 H52A 109.2
Cl5 C52 H52B 109.2
H52A C52 H52B 107.9

loop_
_geom_bond_atom_site_label_1
_geom_bond_atom_site_label_2
_geom_bond_distance
Ir1 Cl1 2.4122(12)
Ir1 N1 2.106(5)
Ir1 C8 2.049(5)
Ir1 C41 2.175(6)
Ir1 C42 2.161(5)
Ir1 C43 2.244(5)
Ir1 C44 2.272(5)
Ir1 C45 2.189(6)
Br1 C30 1.908(6)
Br2 C24 1.902(5)
Br3 C38 1.905(5)
Br4 C17 1.910(6)
O1 C6 1.459(6)
O1 C20 1.381(6)
N1 C1 1.348(7)
N1 C2 1.358(7)
C1 C5 1.401(8)
C1 C6 1.536(7)
C2 H2 0.9300
C2 C3 1.364(8)
C3 H3 0.9300
C3 C4 1.384(8)
C4 H4 0.9300
C4 C5 1.363(8)
C5 H5 0.9300
C6 C7 1.518(7)
C6 C33 1.550(7)
C7 C8 1.401(7)
C7 C12 1.423(7)
C8 C9 1.400(8)
C9 H9 0.9300
C9 C10 1.386(8)
C10 H10 0.9300
C10 C11 1.385(8)
C11 H11 0.9300
C11 C12 1.389(7)
C12 C13 1.483(7)
C13 C14 1.488(7)
C13 C20 1.347(8)
C14 C15 1.389(9)
C14 C19 1.376(9)
C15 H15 0.9300
C15 C16 1.380(9)
C16 H16 0.9300
C16 C17 1.377(11)
C17 C18 1.365(11)
C18 H18 0.9300
C18 C19 1.396(9)
C19 H19 0.9300
C20 C21 1.475(8)
C21 C22 1.391(7)
C21 C26 1.393(8)
C22 H22 0.9300
C22 C23 1.385(8)
C23 H23 0.9300
C23 C24 1.388(8)
C24 C25 1.374(8)
C25 H25 0.9300
C25 C26 1.379(8)
C26 H26 0.9300
C27 C28 1.382(8)
C27 C32 1.396(8)
C27 C33 1.488(7)
C28 H28 0.9300
C28 C29 1.396(9)
C29 H29 0.9300
C29 C30 1.360(10)
C30 C31 1.371(10)
C31 H31 0.9300
C31 C32 1.377(9)
C32 H32 0.9300
C33 C34 1.322(8)
C34 H34 0.9300
C34 C35 1.480(7)
C35 C36 1.373(8)
C35 C40 1.394(9)
C36 H36 0.9300
C36 C37 1.370(9)
C37 H37 0.9300
C37 C38 1.370(9)
C38 C39 1.370(9)
C39 H39 0.9300
C39 C40 1.380(11)
C40 H40 0.9300
C41 C42 1.435(8)
C41 C45 1.424(9)
C41 C46 1.502(8)
C42 C43 1.458(8)
C42 C47 1.492(8)
C43 C44 1.398(9)
C43 C48 1.504(8)
C44 C45 1.446(9)
C44 C49 1.501(9)
C45 C50 1.499(8)
C46 H46A 0.9600
C46 H46B 0.9600
C46 H46C 0.9600
C47 H47A 0.9600
C47 H47B 0.9600
C47 H47C 0.9600
C48 H48A 0.9600
C48 H48B 0.9600
C48 H48C 0.9600
C49 H49A 0.9600
C49 H49B 0.9600
C49 H49C 0.9600
C50 H50A 0.9600
C50 H50B 0.9600
C50 H50C 0.9600
Cl2 C51 1.736(9)
Cl3 C51 1.754(9)
C51 H51A 0.9700
C51 H51B 0.9700
Cl4 C52 1.752(8)
Cl5 C52 1.740(8)
C52 H52A 0.9700
C52 H52B 0.9700

loop_
_geom_torsion_atom_site_label_1
_geom_torsion_atom_site_label_2
_geom_torsion_atom_site_label_3
_geom_torsion_atom_site_label_4
_geom_torsion
Ir1 N1 C1 C5 -173.1(4)
Ir1 N1 C1 C6 9.9(7)
Ir1 N1 C2 C3 175.0(5)
Ir1 C8 C9 C10 178.1(4)
Ir1 C41 C42 C43 65.7(4)
Ir1 C41 C42 C47 -122.3(6)
Ir1 C41 C45 C44 -65.5(4)
Ir1 C41 C45 C50 132.8(6)
Ir1 C42 C43 C44 62.0(4)
Ir1 C42 C43 C48 -120.1(6)
Ir1 C43 C44 C45 57.6(4)
Ir1 C43 C44 C49 -123.9(7)
Ir1 C44 C45 C41 63.0(4)
Ir1 C44 C45 C50 -135.8(6)
Br1 C30 C31 C32 -178.2(6)
Br2 C24 C25 C26 179.8(4)
Br3 C38 C39 C40 179.5(7)
Br4 C17 C18 C19 178.7(5)
O1 C6 C7 C8 154.6(4)
O1 C6 C7 C12 -25.5(6)
O1 C6 C33 C27 -71.5(5)
O1 C6 C33 C34 101.1(5)
O1 C20 C21 C22 -145.5(5)
O1 C20 C21 C26 31.2(7)
N1 C1 C5 C4 -1.5(8)
N1 C1 C6 O1 -167.3(4)
N1 C1 C6 C7 -49.6(6)
N1 C1 C6 C33 82.1(6)
N1 C2 C3 C4 -0.9(9)
C1 N1 C2 C3 -0.3(8)
C1 C6 C7 C8 41.8(7)
C1 C6 C7 C12 -138.3(5)
C1 C6 C33 C27 36.9(6)
C1 C6 C33 C34 -150.5(5)
C2 N1 C1 C5 1.5(7)
C2 N1 C1 C6 -175.6(5)
C2 C3 C4 C5 0.9(8)
C3 C4 C5 C1 0.3(8)
C5 C1 C6 O1 15.6(6)
C5 C1 C6 C7 133.3(5)
C5 C1 C6 C33 -95.0(6)
C6 O1 C20 C13 -40.5(7)
C6 O1 C20 C21 141.6(4)
C6 C1 C5 C4 175.5(5)
C6 C7 C8 Ir1 6.0(7)
C6 C7 C8 C9 -173.5(5)
C6 C7 C12 C11 174.2(5)
C6 C7 C12 C13 -6.9(7)
C6 C33 C34 C35 -172.3(5)
C7 C6 C33 C27 168.1(4)
C7 C6 C33 C34 -19.3(7)
C7 C8 C9 C10 -2.4(8)
C7 C12 C13 C14 -161.6(5)
C7 C12 C13 C20 19.8(7)
C8 C7 C12 C11 -5.9(7)
C8 C7 C12 C13 173.1(5)
C8 C9 C10 C11 -2.6(9)
C9 C10 C11 C12 3.4(8)
C10 C11 C12 C7 0.8(8)
C10 C11 C12 C13 -178.2(5)
C11 C12 C13 C14 17.3(8)
C11 C12 C13 C20 -161.3(5)
C12 C7 C8 Ir1 -173.9(4)
C12 C7 C8 C9 6.6(7)
C12 C13 C14 C15 69.8(7)
C12 C13 C14 C19 -114.0(6)
C12 C13 C20 O1 3.7(8)
C12 C13 C20 C21 -178.8(5)
C13 C14 C15 C16 174.7(6)
C13 C14 C19 C18 -175.0(6)
C13 C20 C21 C22 36.8(9)
C13 C20 C21 C26 -146.5(6)
C14 C13 C20 O1 -174.9(5)
C14 C13 C20 C21 2.6(9)
C14 C15 C16 C17 0.3(10)
C15 C14 C19 C18 1.3(9)
C15 C16 C17 Br4 -179.1(5)
C15 C16 C17 C18 1.5(11)
C16 C17 C18 C19 -1.9(11)
C17 C18 C19 C14 0.4(10)
C19 C14 C15 C16 -1.6(9)
C20 O1 C6 C1 171.0(4)
C20 O1 C6 C7 50.1(5)
C20 O1 C6 C33 -73.8(5)
C20 C13 C14 C15 -111.6(7)
C20 C13 C14 C19 64.6(8)
C20 C21 C22 C23 175.8(5)
C20 C21 C26 C25 -176.7(5)
C21 C22 C23 C24 0.3(8)
C22 C21 C26 C25 0.1(8)
C22 C23 C24 Br2 179.4(4)
C22 C23 C24 C25 1.1(8)
C23 C24 C25 C26 -1.8(9)
C24 C25 C26 C21 1.2(9)
C26 C21 C22 C23 -0.9(8)
C27 C28 C29 C30 -0.8(11)
C27 C33 C34 C35 -0.6(10)
C28 C27 C32 C31 -2.7(10)
C28 C27 C33 C6 -89.6(7)
C28 C27 C33 C34 98.3(7)
C28 C29 C30 Br1 178.8(5)
C28 C29 C30 C31 -2.4(11)
C29 C30 C31 C32 3.0(12)
C30 C31 C32 C27 -0.3(11)
C32 C27 C28 C29 3.2(10)
C32 C27 C33 C6 85.9(6)
C32 C27 C33 C34 -86.3(8)
C33 C6 C7 C8 -87.8(6)
C33 C6 C7 C12 92.2(5)
C33 C27 C28 C29 178.8(6)
C33 C27 C32 C31 -178.3(6)
C33 C34 C35 C36 -173.9(6)
C33 C34 C35 C40 10.4(11)
C34 C35 C36 C37 178.5(7)
C34 C35 C40 C39 -179.2(8)
C35 C36 C37 C38 1.4(12)
C36 C35 C40 C39 4.9(13)
C36 C37 C38 Br3 -179.9(6)
C36 C37 C38 C39 3.3(12)
C37 C38 C39 C40 -3.7(13)
C38 C39 C40 C35 -0.6(15)
C40 C35 C36 C37 -5.4(11)
C41 C42 C43 Ir1 -64.0(4)
C41 C42 C43 C44 -2.0(6)
C41 C42 C43 C48 175.9(6)
C42 C41 C45 Ir1 60.7(4)
C42 C41 C45 C44 -4.8(6)
C42 C41 C45 C50 -166.5(5)
C42 C43 C44 Ir1 -58.6(4)
C42 C43 C44 C45 -1.0(7)
C42 C43 C44 C49 177.5(6)
C43 C44 C45 Ir1 -59.4(4)
C43 C44 C45 C41 3.6(7)
C43 C44 C45 C50 164.8(6)
C45 C41 C42 Ir1 -61.5(4)
C45 C41 C42 C43 4.2(6)
C45 C41 C42 C47 176.2(6)
C46 C41 C42 Ir1 121.2(6)
C46 C41 C42 C43 -173.1(5)
C46 C41 C42 C47 -1.1(9)
C46 C41 C45 Ir1 -122.1(6)
C46 C41 C45 C44 172.4(6)
C46 C41 C45 C50 10.8(9)
C47 C42 C43 Ir1 123.9(6)
C47 C42 C43 C44 -174.1(6)
C47 C42 C43 C48 3.8(9)
C48 C43 C44 Ir1 123.6(6)
C48 C43 C44 C45 -178.8(6)
C48 C43 C44 C49 -0.3(10)
C49 C44 C45 Ir1 122.1(6)
C49 C44 C45 C41 -174.9(6)
C49 C44 C45 C50 -13.7(10)
